data_2226167
loop_
_publ_author_name
'Garden, Simon J.'
'Pinto, Angelo C.'
'da Cunha, Fernanda R.'
'Fontes, Silvia P.'
'Lima, A. S.'
'Tiekink, Edward R. T.'

_publ_section_title
;
 (2<i>E</i>)-<i>N</i>-(3,5-Dibromo-4-methoxyphenyl)-2-(hydroxyimino)acetamide
;
_journal_coeditor_code HG2689
_journal_issue 6
_journal_name_full 'Acta Crystallographica Section E'
_journal_page_first o1436
_journal_page_last o1437
_journal_paper_doi 10.1107/S1600536810018623
_journal_volume 66
_journal_year 2010
_chemical_formula_iupac 'C9 H8 Br2 N2 O3'
_chemical_formula_moiety 'C9 H8 Br2 N2 O3'
_chemical_formula_sum 'C9 H8 Br2 N2 O3'
_chemical_formula_weight 351.98
_chemical_name_common
;
3',5'-dibromo-4'-nethoxyisonitrosoacetanilide
;
_chemical_name_systematic
;
(2<i>E</i>)-<i>N</i>-(3,5-Dibromo-4-methoxyphenyl)-2-(hydroxyimino)acetamide
;
_space_group_IT_number 14
_symmetry_cell_setting monoclinic
_symmetry_space_group_name_Hall '-P 2yn'
_symmetry_space_group_name_H-M 'P 1 21/n 1'
_atom_sites_solution_hydrogens geom
_atom_sites_solution_primary direct
_atom_sites_solution_secondary difmap
_audit_creation_method SHELXL-97
_cell_angle_alpha 90
_cell_angle_beta 106.3560(10)
_cell_angle_gamma 90
_cell_formula_units_Z 4
_cell_length_a 10.3841(2)
_cell_length_b 8.85350(10)
_cell_length_c 13.0164(3)
_cell_measurement_reflns_used 2760
_cell_measurement_temperature 120(2)
_cell_measurement_theta_max 27.5
_cell_measurement_theta_min 2.9
_cell_volume 1148.24(4)
_computing_cell_refinement 'DENZO (Otwinowski & Minor, 1997) and COLLECT (Hooft, 1998)'
_computing_data_collection 'COLLECT (Hooft, 1998)'
_computing_data_reduction 'DENZO (Otwinowski & Minor, 1997) and COLLECT (Hooft, 1998)'
_computing_molecular_graphics 'ORTEP-3 (Farrugia, 1997) and DIAMOND (Brandenburg, 2006)'
_computing_publication_material '<i>publCIF</i> (Westrip, 2010)'
_computing_structure_refinement 'SHELXL97 (Sheldrick, 2008)'
_computing_structure_solution 'SHELXS97 (Sheldrick, 2008)'
_diffrn_ambient_temperature 120(2)
_diffrn_detector_area_resol_mean 9.091
_diffrn_measured_fraction_theta_full 0.998
_diffrn_measured_fraction_theta_max 0.998
_diffrn_measurement_device_type 'Nonius KappaCCD area-detector'
_diffrn_measurement_method '\f and \w scans'
_diffrn_radiation_monochromator '10 cm confocal mirrors'
_diffrn_radiation_source 'Enraf Nonius FR591 rotating anode'
_diffrn_radiation_type MoK\a
_diffrn_radiation_wavelength 0.71073
_diffrn_reflns_av_R_equivalents 0.036
_diffrn_reflns_av_sigmaI/netI 0.027
_diffrn_reflns_limit_h_max 13
_diffrn_reflns_limit_h_min -13
_diffrn_reflns_limit_k_max 10
_diffrn_reflns_limit_k_min -11
_diffrn_reflns_limit_l_max 16
_diffrn_reflns_limit_l_min -16
_diffrn_reflns_number 14309
_diffrn_reflns_theta_full 27.5
_diffrn_reflns_theta_max 27.5
_diffrn_reflns_theta_min 3.0
_diffrn_standards_decay_% 0
_diffrn_standards_number 0
_exptl_absorpt_coefficient_mu 7.053
_exptl_absorpt_correction_T_max 1.000
_exptl_absorpt_correction_T_min 0.715
_exptl_absorpt_correction_type multi-scan
_exptl_absorpt_process_details '(SADABS; Sheldrick, 2007)'
_exptl_crystal_colour colourless
_exptl_crystal_density_diffrn 2.036
_exptl_crystal_density_method 'not measured'
_exptl_crystal_description plate
_exptl_crystal_F_000 680
_exptl_crystal_size_max 0.20
_exptl_crystal_size_mid 0.10
_exptl_crystal_size_min 0.01
_refine_diff_density_max 0.77
_refine_diff_density_min -0.86
_refine_ls_extinction_method none
_refine_ls_goodness_of_fit_ref 1.16
_refine_ls_hydrogen_treatment constr
_refine_ls_matrix_type full
_refine_ls_number_parameters 149
_refine_ls_number_reflns 2643
_refine_ls_number_restraints 1
_refine_ls_restrained_S_all 1.16
_refine_ls_R_factor_all 0.036
_refine_ls_R_factor_gt 0.028
_refine_ls_shift/su_max 0.001
_refine_ls_shift/su_mean 0.000
_refine_ls_structure_factor_coef Fsqd
_refine_ls_weighting_details 'calc w=1/[\s^2^(Fo^2^)+(0.0554P)^2^+0.0437P] where P=(Fo^2^+2Fc^2^)/3'
_refine_ls_weighting_scheme calc
_refine_ls_wR_factor_gt 0.076
_refine_ls_wR_factor_ref 0.090
_reflns_number_gt 2306
_reflns_number_total 2643
_reflns_threshold_expression I>2\s(I)
_cod_data_source_file hg2689.cif
_cod_data_source_block I
_cod_original_sg_symbol_Hall '-P 2yn '
_cod_original_sg_symbol_H-M 'P 21/n'
_cod_database_code 2226167
_cod_database_fobs_code 2226167

loop_
_symmetry_equiv_pos_as_xyz
'x, y, z'
'-x+1/2, y+1/2, -z+1/2'
'-x, -y, -z'
'x-1/2, -y-1/2, z-1/2'

loop_
_atom_site_type_symbol
_atom_site_label
_atom_site_fract_x
_atom_site_fract_y
_atom_site_fract_z
_atom_site_U_iso_or_equiv
_atom_site_adp_type
_atom_site_calc_flag
_atom_site_refinement_flags
_atom_site_occupancy
_atom_site_disorder_assembly
_atom_site_disorder_group
Br Br1 0.51024(3) 0.51328(3) 0.64286(2) 0.03073(12) Uani d . 1 . .
Br Br2 0.57429(3) 1.12760(3) 0.76735(2) 0.03212(12) Uani d . 1 . .
O O1 0.6650(2) 0.4317(2) 1.04372(14) 0.0253(4) Uani d . 1 . .
O O2 0.7998(2) 0.6540(2) 1.37265(15) 0.0268(4) Uani d D 1 . .
H H2O 0.8150 0.7416 1.3979 0.040 Uiso d D 1 . .
O O3 0.50326(19) 0.8555(2) 0.61613(15) 0.0248(4) Uani d . 1 . .
N N2 0.7577(2) 0.6746(2) 1.26323(17) 0.0228(5) Uani d . 1 . .
N N1 0.6742(2) 0.6890(2) 1.04718(16) 0.0234(5) Uani d . 1 . .
H H1N 0.6916 0.7664 1.0914 0.028 Uiso calc R 1 . .
C C1 0.6888(3) 0.5517(3) 1.0935(2) 0.0216(5) Uani d . 1 . .
C C2 0.7347(3) 0.5508(3) 1.2123(2) 0.0235(5) Uani d . 1 . .
H H2 0.7469 0.4577 1.2501 0.028 Uiso calc R 1 . .
C C3 0.6344(3) 0.7255(3) 0.9367(2) 0.0217(5) Uani d . 1 . .
C C4 0.5979(3) 0.6159(3) 0.8574(2) 0.0221(5) Uani d . 1 . .
H H4 0.5995 0.5118 0.8755 0.027 Uiso calc R 1 . .
C C5 0.5590(3) 0.6618(3) 0.7514(2) 0.0218(5) Uani d . 1 . .
C C6 0.5517(2) 0.8133(3) 0.7211(2) 0.0221(5) Uani d . 1 . .
C C7 0.5887(3) 0.9197(3) 0.8032(2) 0.0238(5) Uani d . 1 . .
C C8 0.6305(3) 0.8778(3) 0.9101(2) 0.0242(6) Uani d . 1 . .
H H8 0.6562 0.9524 0.9645 0.029 Uiso calc R 1 . .
C C9 0.6056(3) 0.8606(4) 0.5605(2) 0.0332(6) Uani d . 1 . .
H H9A 0.6683 0.9431 0.5894 0.050 Uiso calc R 1 . .
H H9B 0.5635 0.8776 0.4840 0.050 Uiso calc R 1 . .
H H9C 0.6544 0.7645 0.5704 0.050 Uiso calc R 1 . .

loop_
_atom_site_aniso_label
_atom_site_aniso_U_11
_atom_site_aniso_U_22
_atom_site_aniso_U_33
_atom_site_aniso_U_12
_atom_site_aniso_U_13
_atom_site_aniso_U_23
Br1 0.0466(2) 0.02593(18) 0.01798(18) -0.00608(11) 0.00633(13) -0.00244(9)
Br2 0.0420(2) 0.01905(17) 0.0298(2) -0.00089(10) 0.00100(13) 0.00607(10)
O1 0.0388(11) 0.0189(9) 0.0175(9) -0.0002(8) 0.0067(8) 0.0009(7)
O2 0.0400(11) 0.0222(9) 0.0154(9) -0.0022(8) 0.0033(8) 0.0001(7)
O3 0.0255(9) 0.0305(10) 0.0166(9) -0.0010(7) 0.0031(7) 0.0081(7)
N2 0.0274(12) 0.0235(11) 0.0159(11) -0.0009(8) 0.0033(8) 0.0000(8)
N1 0.0321(12) 0.0184(10) 0.0165(11) -0.0005(9) 0.0015(9) 0.0004(8)
C1 0.0235(12) 0.0220(12) 0.0181(13) -0.0011(10) 0.0042(10) 0.0000(10)
C2 0.0307(14) 0.0196(12) 0.0193(13) -0.0001(10) 0.0054(10) 0.0011(10)
C3 0.0243(12) 0.0209(12) 0.0190(13) 0.0013(10) 0.0046(10) 0.0015(9)
C4 0.0246(13) 0.0197(12) 0.0215(14) 0.0008(9) 0.0056(10) 0.0028(9)
C5 0.0214(12) 0.0250(12) 0.0184(13) -0.0019(10) 0.0045(10) -0.0018(10)
C6 0.0188(12) 0.0261(13) 0.0195(13) 0.0009(10) 0.0022(10) 0.0053(10)
C7 0.0255(13) 0.0184(12) 0.0248(14) -0.0010(10) 0.0028(10) 0.0060(10)
C8 0.0267(13) 0.0244(13) 0.0189(13) -0.0024(10) 0.0024(10) 0.0001(9)
C9 0.0345(16) 0.0420(16) 0.0244(15) 0.0030(12) 0.0103(12) 0.0102(12)

loop_
_atom_type_symbol
_atom_type_description
_atom_type_scat_dispersion_real
_atom_type_scat_dispersion_imag
_atom_type_scat_source
C C 0.0030 0.0020 'International Tables Vol C Tables 4.2.6.8 and 6.1.1.4'
H H 0.0000 0.0000 'International Tables Vol C Tables 4.2.6.8 and 6.1.1.4'
Br Br -0.2900 2.4600 'International Tables Vol C Tables 4.2.6.8 and 6.1.1.4'
N N 0.0060 0.0030 'International Tables Vol C Tables 4.2.6.8 and 6.1.1.4'
O O 0.0110 0.0060 'International Tables Vol C Tables 4.2.6.8 and 6.1.1.4'

loop_
_geom_angle_atom_site_label_1
_geom_angle_atom_site_label_2
_geom_angle_atom_site_label_3
_geom_angle_site_symmetry_1
_geom_angle_site_symmetry_3
_geom_angle
_geom_angle_publ_flag
N2 O2 H2o . . 104.6 ?
C6 O3 C9 . . 113.1(2) ?
C2 N2 O2 . . 112.6(2) ?
C1 N1 C3 . . 128.6(2) ?
C1 N1 H1N . . 115.7 ?
C3 N1 H1N . . 115.7 ?
O1 C1 N1 . . 124.3(2) ?
O1 C1 C2 . . 120.1(2) ?
N1 C1 C2 . . 115.7(2) ?
N2 C2 C1 . . 119.9(2) ?
N2 C2 H2 . . 120.0 ?
C1 C2 H2 . . 120.0 ?
C4 C3 C8 . . 120.6(2) ?
C4 C3 N1 . . 122.4(2) ?
C8 C3 N1 . . 117.0(2) ?
C5 C4 C3 . . 118.5(2) ?
C5 C4 H4 . . 120.7 ?
C3 C4 H4 . . 120.7 ?
C4 C5 C6 . . 122.8(2) ?
C4 C5 Br1 . . 118.79(19) ?
C6 C5 Br1 . . 118.39(19) ?
O3 C6 C5 . . 121.4(2) ?
O3 C6 C7 . . 121.7(2) ?
C5 C6 C7 . . 116.8(2) ?
C8 C7 C6 . . 121.9(2) ?
C8 C7 Br2 . . 119.2(2) ?
C6 C7 Br2 . . 118.81(19) ?
C7 C8 C3 . . 119.3(2) ?
C7 C8 H8 . . 120.4 ?
C3 C8 H8 . . 120.4 ?
O3 C9 H9A . . 109.5 ?
O3 C9 H9B . . 109.5 ?
H9A C9 H9B . . 109.5 ?
O3 C9 H9C . . 109.5 ?
H9A C9 H9C . . 109.5 ?
H9B C9 H9C . . 109.5 ?

loop_
_geom_bond_atom_site_label_1
_geom_bond_atom_site_label_2
_geom_bond_site_symmetry_2
_geom_bond_distance
_geom_bond_publ_flag
Br1 C5 . 1.892(3) ?
Br2 C7 . 1.894(3) ?
O1 C1 . 1.233(3) ?
O2 N2 . 1.379(3) ?
O2 H2o . 0.8400 ?
O3 C6 . 1.368(3) ?
O3 C9 . 1.445(3) ?
N2 C2 . 1.268(3) ?
N1 C1 . 1.346(3) ?
N1 C3 . 1.417(3) ?
N1 H1N . 0.8800 ?
C1 C2 . 1.484(4) ?
C2 H2 . 0.9500 ?
C3 C4 . 1.390(4) ?
C3 C8 . 1.390(4) ?
C4 C5 . 1.385(3) ?
C4 H4 . 0.9500 ?
C5 C6 . 1.394(4) ?
C6 C7 . 1.395(4) ?
C7 C8 . 1.386(4) ?
C8 H8 . 0.9500 ?
C9 H9A . 0.9800 ?
C9 H9B . 0.9800 ?
C9 H9C . 0.9800 ?

loop_
_geom_hbond_atom_site_label_D
_geom_hbond_atom_site_label_H
_geom_hbond_atom_site_label_A
_geom_hbond_site_symmetry_A
_geom_hbond_distance_DH
_geom_hbond_distance_HA
_geom_hbond_distance_DA
_geom_hbond_angle_DHA
N1 H1n N2 1_555 0.88 2.30 2.702(3) 108
O2 H2o O1 2_657 0.84 1.83 2.672(3) 175
C2 H2 N2 2_647 0.95 2.51 3.345(3) 146

loop_
_geom_torsion_atom_site_label_1
_geom_torsion_atom_site_label_2
_geom_torsion_atom_site_label_3
_geom_torsion_atom_site_label_4
_geom_torsion_site_symmetry_1
_geom_torsion_site_symmetry_2
_geom_torsion_site_symmetry_3
_geom_torsion_site_symmetry_4
_geom_torsion
_geom_torsion_publ_flag
C3 N1 C1 O1 . . . . -2.1(4) ?
C3 N1 C1 C2 . . . . 178.9(2) ?
O2 N2 C2 C1 . . . . -179.9(2) ?
O1 C1 C2 N2 . . . . -179.2(3) ?
N1 C1 C2 N2 . . . . -0.2(4) ?
C1 N1 C3 C4 . . . . 2.9(4) ?
C1 N1 C3 C8 . . . . -178.4(3) ?
C8 C3 C4 C5 . . . . 0.7(4) ?
N1 C3 C4 C5 . . . . 179.3(2) ?
C3 C4 C5 C6 . . . . -1.7(4) ?
C3 C4 C5 Br1 . . . . 179.57(19) ?
C9 O3 C6 C5 . . . . -88.4(3) ?
C9 O3 C6 C7 . . . . 95.4(3) ?
C4 C5 C6 O3 . . . . -175.0(2) ?
Br1 C5 C6 O3 . . . . 3.8(3) ?
C4 C5 C6 C7 . . . . 1.3(4) ?
Br1 C5 C6 C7 . . . . -179.86(19) ?
O3 C6 C7 C8 . . . . 176.2(2) ?
C5 C6 C7 C8 . . . . -0.1(4) ?
O3 C6 C7 Br2 . . . . -1.3(4) ?
C5 C6 C7 Br2 . . . . -177.56(18) ?
C6 C7 C8 C3 . . . . -0.8(4) ?
Br2 C7 C8 C3 . . . . 176.7(2) ?
C4 C3 C8 C7 . . . . 0.5(4) ?
N1 C3 C8 C7 . . . . -178.2(2) ?

loop_
_cod_related_entry_id
_cod_related_entry_database
_cod_related_entry_code
1 ChemSpider 24745134
